data_4330888
loop_
_publ_author_name
'Dimitri Matioszek'
'Nathalie Saffon'
'Jean-Marc Sotiropoulos'
'Karinne Miqueu'
'Annie Castel'
'Jean Escudi\'e'

_publ_section_title
;
 Bis(amidinato)germylenerhodium Complexes: Synthesis, Structure, and
 Density Functional Theory Calculations
;
_journal_name_full 'Inorganic Chemistry'
_journal_page_first 11716
_journal_page_last 11721
_journal_paper_doi 10.1021/ic3016194
_journal_volume 51
_journal_year 2012
_chemical_formula_sum 'C42 H68 Cl Ge N4 O Rh'
_chemical_formula_weight 855.95
_chemical_name_systematic
; 
 ? 
;
_space_group_IT_number 2
_symmetry_cell_setting triclinic
_symmetry_space_group_name_Hall '-P 1'
_symmetry_space_group_name_H-M 'P -1'
_atom_sites_solution_hydrogens geom
_atom_sites_solution_primary direct
_atom_sites_solution_secondary difmap
_audit_creation_method SHELXL-97
_cell_angle_alpha 87.584(2)
_cell_angle_beta 86.103(2)
_cell_angle_gamma 87.405(2)
_cell_formula_units_Z 2
_cell_length_a 11.7561(5)
_cell_length_b 13.3498(6)
_cell_length_c 13.6919(6)
_cell_measurement_reflns_used 9775
_cell_measurement_temperature 193(2)
_cell_measurement_theta_max 30.62
_cell_measurement_theta_min 2.27
_cell_volume 2140.01(16)
_computing_cell_refinement 'Bruker SAINT'
_computing_data_collection 'Bruker APEX2'
_computing_data_reduction 'Bruker SAINT'
_computing_molecular_graphics 'Bruker SHELXTL'
_computing_publication_material 'Bruker SHELXTL'
_computing_structure_refinement 'SHELXL-97 (Sheldrick, 2008)'
_computing_structure_solution 'SHELXS-97 (Sheldrick, 2008)'
_diffrn_ambient_temperature 193(2)
_diffrn_measured_fraction_theta_full 0.989
_diffrn_measured_fraction_theta_max 0.989
_diffrn_measurement_device_type 'Bruker kappa APEX-II CCD Quazar'
_diffrn_measurement_method 'phi and omega scans'
_diffrn_radiation_monochromator graphite
_diffrn_radiation_source 'fine-focus sealed tube'
_diffrn_radiation_type MoK\a
_diffrn_radiation_wavelength 0.71073
_diffrn_reflns_av_R_equivalents 0.0252
_diffrn_reflns_av_sigmaI/netI 0.0212
_diffrn_reflns_limit_h_max 14
_diffrn_reflns_limit_h_min -14
_diffrn_reflns_limit_k_max 16
_diffrn_reflns_limit_k_min -16
_diffrn_reflns_limit_l_max 17
_diffrn_reflns_limit_l_min -17
_diffrn_reflns_number 37198
_diffrn_reflns_theta_full 26.37
_diffrn_reflns_theta_max 26.37
_diffrn_reflns_theta_min 5.15
_exptl_absorpt_coefficient_mu 1.185
_exptl_absorpt_correction_T_max 0.9323
_exptl_absorpt_correction_T_min 0.7325
_exptl_absorpt_correction_type multi-scan
_exptl_absorpt_process_details 'SADABS (Bruker-AXS)'
_exptl_crystal_colour yellow
_exptl_crystal_density_diffrn 1.328
_exptl_crystal_description plate
_exptl_crystal_F_000 900
_exptl_crystal_size_max 0.28
_exptl_crystal_size_mid 0.08
_exptl_crystal_size_min 0.06
_refine_diff_density_max 0.718
_refine_diff_density_min -0.471
_refine_diff_density_rms 0.058
_refine_ls_extinction_method none
_refine_ls_goodness_of_fit_ref 1.045
_refine_ls_hydrogen_treatment constr
_refine_ls_matrix_type full
_refine_ls_number_parameters 532
_refine_ls_number_reflns 8662
_refine_ls_number_restraints 151
_refine_ls_restrained_S_all 1.065
_refine_ls_R_factor_all 0.0307
_refine_ls_R_factor_gt 0.0261
_refine_ls_shift/su_max 0.002
_refine_ls_shift/su_mean 0.000
_refine_ls_structure_factor_coef Fsqd
_refine_ls_weighting_details 'calc w=1/[\s^2^(Fo^2^)+(0.0304P)^2^+1.9213P] where P=(Fo^2^+2Fc^2^)/3'
_refine_ls_weighting_scheme calc
_refine_ls_wR_factor_gt 0.0680
_refine_ls_wR_factor_ref 0.0709
_reflns_number_gt 7777
_reflns_number_total 8662
_reflns_threshold_expression >2sigma(I)
_cod_data_source_file ic3016194_si_001_1.cif
_cod_data_source_block 2b
_cod_original_cell_volume 2140.02(16)
_cod_database_code 4330888

loop_
_symmetry_equiv_pos_as_xyz
'x, y, z'
'-x, -y, -z'

loop_
_atom_site_label
_atom_site_type_symbol
_atom_site_fract_x
_atom_site_fract_y
_atom_site_fract_z
_atom_site_U_iso_or_equiv
_atom_site_adp_type
_atom_site_occupancy
_atom_site_symmetry_multiplicity
_atom_site_calc_flag
_atom_site_refinement_flags
_atom_site_disorder_assembly
_atom_site_disorder_group
C1 C 0.67092(16) 0.26312(15) 0.05398(14) 0.0223(4) Uani 1 1 d . . .
C2 C 0.61858(18) 0.24517(16) -0.04020(15) 0.0263(4) Uani 1 1 d . . .
C3 C 0.6773(2) 0.18950(18) -0.11222(16) 0.0346(5) Uani 1 1 d . . .
H3 H 0.7523 0.1630 -0.1027 0.042 Uiso 1 1 calc R . .
C4 C 0.6263(3) 0.1725(2) -0.19845(18) 0.0472(7) Uani 1 1 d . . .
H4 H 0.6665 0.1342 -0.2476 0.057 Uiso 1 1 calc R . .
C5 C 0.5181(3) 0.2109(2) -0.21279(19) 0.0508(7) Uani 1 1 d . . .
H5 H 0.4834 0.1986 -0.2716 0.061 Uiso 1 1 calc R . .
C6 C 0.4596(2) 0.2672(2) -0.1419(2) 0.0450(6) Uani 1 1 d . . .
H6 H 0.3851 0.2943 -0.1521 0.054 Uiso 1 1 calc R . .
C7 C 0.5097(2) 0.28414(18) -0.05568(18) 0.0354(5) Uani 1 1 d . . .
H7 H 0.4691 0.3227 -0.0069 0.042 Uiso 1 1 calc R . .
N1 N 0.66535(14) 0.20084(13) 0.13286(12) 0.0228(3) Uani 1 1 d . . .
C8 C 0.60236(17) 0.10715(15) 0.15137(16) 0.0265(4) Uani 1 1 d . . .
C9 C 0.6489(3) 0.0255(2) 0.0830(2) 0.0556(8) Uani 1 1 d . . .
H9A H 0.6280 0.0431 0.0162 0.083 Uiso 1 1 calc R . .
H9B H 0.6164 -0.0386 0.1048 0.083 Uiso 1 1 calc R . .
H9C H 0.7322 0.0196 0.0841 0.083 Uiso 1 1 calc R . .
C10 C 0.6228(3) 0.0709(2) 0.2547(2) 0.0605(9) Uani 1 1 d . . .
H10A H 0.7048 0.0584 0.2609 0.091 Uiso 1 1 calc R . .
H10B H 0.5830 0.0087 0.2701 0.091 Uiso 1 1 calc R . .
H10C H 0.5939 0.1222 0.3004 0.091 Uiso 1 1 calc R . .
C11 C 0.4758(2) 0.1251(2) 0.1409(3) 0.0648(9) Uani 1 1 d . . .
H11A H 0.4467 0.1793 0.1831 0.097 Uiso 1 1 calc R . .
H11B H 0.4362 0.0637 0.1602 0.097 Uiso 1 1 calc R . .
H11C H 0.4626 0.1441 0.0725 0.097 Uiso 1 1 calc R . .
C12 C 0.77349(19) 0.42351(16) 0.00485(16) 0.0296(5) Uani 1 1 d . . .
C13 C 0.8764(2) 0.3832(2) -0.0572(2) 0.0487(7) Uani 1 1 d . . .
H13A H 0.9346 0.3558 -0.0143 0.073 Uiso 1 1 calc R . .
H13B H 0.9080 0.4377 -0.0994 0.073 Uiso 1 1 calc R . .
H13C H 0.8529 0.3301 -0.0979 0.073 Uiso 1 1 calc R . .
C14 C 0.6843(2) 0.47032(18) -0.06121(18) 0.0378(5) Uani 1 1 d . . .
H14A H 0.6660 0.4215 -0.1087 0.057 Uiso 1 1 calc R . .
H14B H 0.7146 0.5300 -0.0961 0.057 Uiso 1 1 calc R . .
H14C H 0.6151 0.4895 -0.0212 0.057 Uiso 1 1 calc R . .
C15 C 0.8107(3) 0.5048(2) 0.0701(2) 0.0475(7) Uani 1 1 d . . .
H15A H 0.7437 0.5335 0.1073 0.071 Uiso 1 1 calc R . .
H15B H 0.8473 0.5578 0.0292 0.071 Uiso 1 1 calc R . .
H15C H 0.8648 0.4752 0.1157 0.071 Uiso 1 1 calc R . .
C16 C 1.15962(19) 0.2402(2) 0.1165(2) 0.0394(6) Uani 1 1 d . . .
H16 H 1.1518 0.3114 0.1139 0.047 Uiso 1 1 calc R . .
C17 C 1.1561(2) 0.1913(2) 0.2071(2) 0.0473(7) Uani 1 1 d . . .
H17 H 1.1490 0.2317 0.2628 0.057 Uiso 1 1 calc R . .
C18 C 1.1624(2) 0.0804(2) 0.2255(3) 0.0683(10) Uani 1 1 d . . .
H18A H 1.1485 0.0658 0.2967 0.082 Uiso 1 1 calc R . .
H18B H 1.2407 0.0548 0.2061 0.082 Uiso 1 1 calc R . .
C19 C 1.0782(2) 0.0238(2) 0.1714(2) 0.0492(7) Uani 1 1 d . . .
H19A H 1.0541 -0.0352 0.2127 0.059 Uiso 1 1 calc R . .
H19B H 1.1174 -0.0014 0.1104 0.059 Uiso 1 1 calc R . .
C20 C 0.97232(19) 0.08658(17) 0.14530(18) 0.0343(5) Uani 1 1 d . . .
H20 H 0.9066 0.0851 0.1896 0.041 Uiso 1 1 calc R . .
C21 C 0.96741(19) 0.14606(18) 0.05942(18) 0.0347(5) Uani 1 1 d . . .
H21 H 0.8976 0.1821 0.0483 0.042 Uiso 1 1 calc R . .
C22 C 1.0652(2) 0.1574(3) -0.0173(2) 0.0509(7) Uani 1 1 d . . .
H22A H 1.0796 0.0928 -0.0500 0.061 Uiso 1 1 calc R . .
H22B H 1.0420 0.2084 -0.0676 0.061 Uiso 1 1 calc R . .
C23 C 1.1751(2) 0.1877(2) 0.0218(2) 0.0563(8) Uani 1 1 d . . .
H23A H 1.2251 0.1268 0.0311 0.068 Uiso 1 1 calc R . .
H23B H 1.2146 0.2323 -0.0278 0.068 Uiso 1 1 calc R . .
C24 C 0.59139(18) 0.41364(16) 0.31008(16) 0.0276(4) Uani 1 1 d . . .
C25 C 0.5371(2) 0.4213(2) 0.21219(18) 0.0385(6) Uani 1 1 d . . .
H25A H 0.5897 0.4527 0.1626 0.058 Uiso 1 1 calc R . .
H25B H 0.4659 0.4623 0.2185 0.058 Uiso 1 1 calc R . .
H25C H 0.5208 0.3541 0.1924 0.058 Uiso 1 1 calc R . .
C26 C 0.5029(2) 0.3676(2) 0.3837(2) 0.0475(7) Uani 1 1 d . . .
H26A H 0.4889 0.2993 0.3653 0.071 Uiso 1 1 calc R . .
H26B H 0.4315 0.4084 0.3837 0.071 Uiso 1 1 calc R . .
H26C H 0.5316 0.3655 0.4494 0.071 Uiso 1 1 calc R . .
C27 C 0.6167(2) 0.51951(19) 0.3377(2) 0.0433(6) Uani 1 1 d . . .
H27A H 0.6376 0.5182 0.4059 0.065 Uiso 1 1 calc R . .
H27B H 0.5487 0.5638 0.3305 0.065 Uiso 1 1 calc R . .
H27C H 0.6800 0.5445 0.2946 0.065 Uiso 1 1 calc R . .
C28 C 0.74067(17) 0.30304(16) 0.38875(15) 0.0251(4) Uani 1 1 d . . .
C29 C 0.75006(18) 0.36557(16) 0.47689(15) 0.0274(4) Uani 1 1 d . . .
C30 C 0.82845(19) 0.44105(18) 0.47081(17) 0.0328(5) Uani 1 1 d . . .
H30 H 0.8692 0.4567 0.4102 0.039 Uiso 1 1 calc R . .
C31 C 0.8471(2) 0.4934(2) 0.55323(18) 0.0385(5) Uani 1 1 d . . .
H31 H 0.9012 0.5444 0.5490 0.046 Uiso 1 1 calc R . .
C32 C 0.7873(2) 0.4717(2) 0.64171(18) 0.0400(6) Uani 1 1 d . . .
H32 H 0.8010 0.5072 0.6982 0.048 Uiso 1 1 calc R . .
C33 C 0.7077(2) 0.39835(19) 0.64750(17) 0.0367(5) Uani 1 1 d . . .
H33 H 0.6658 0.3839 0.7079 0.044 Uiso 1 1 calc R . .
C34 C 0.68895(19) 0.34588(18) 0.56567(16) 0.0313(5) Uani 1 1 d . . .
H34 H 0.6337 0.2958 0.5701 0.038 Uiso 1 1 calc R . .
N4 N 0.77913(15) 0.21250(13) 0.38009(13) 0.0274(4) Uani 1 1 d D A .
C35 C 0.8503(2) 0.15265(18) 0.44945(18) 0.0381(5) Uani 1 1 d D . .
C36 C 0.8841(17) 0.0566(12) 0.3956(16) 0.043(3) Uani 0.49 1 d PD A 1
H36A H 0.8154 0.0212 0.3840 0.065 Uiso 0.49 1 calc PR A 1
H36B H 0.9338 0.0133 0.4356 0.065 Uiso 0.49 1 calc PR A 1
H36C H 0.9249 0.0738 0.3327 0.065 Uiso 0.49 1 calc PR A 1
C37 C 0.9638(9) 0.2029(11) 0.4658(11) 0.059(3) Uani 0.49 1 d PD A 1
H37A H 1.0055 0.2158 0.4024 0.088 Uiso 0.49 1 calc PR A 1
H37B H 1.0104 0.1581 0.5070 0.088 Uiso 0.49 1 calc PR A 1
H37C H 0.9469 0.2664 0.4982 0.088 Uiso 0.49 1 calc PR A 1
C38 C 0.7883(14) 0.1213(14) 0.5460(8) 0.058(4) Uani 0.49 1 d PD A 1
H38A H 0.7939 0.1735 0.5934 0.087 Uiso 0.49 1 calc PR A 1
H38B H 0.8232 0.0581 0.5711 0.087 Uiso 0.49 1 calc PR A 1
H38C H 0.7079 0.1119 0.5358 0.087 Uiso 0.49 1 calc PR A 1
C36' C 0.9083(17) 0.0694(12) 0.3907(16) 0.049(4) Uani 0.51 1 d PD A 2
H36D H 0.8506 0.0324 0.3604 0.073 Uiso 0.51 1 calc PR A 2
H36E H 0.9509 0.0235 0.4340 0.073 Uiso 0.51 1 calc PR A 2
H36F H 0.9608 0.0981 0.3395 0.073 Uiso 0.51 1 calc PR A 2
C37' C 0.9367(9) 0.2127(11) 0.4973(11) 0.063(4) Uani 0.51 1 d PD A 2
H37D H 0.9709 0.2605 0.4488 0.094 Uiso 0.51 1 calc PR A 2
H37E H 0.9965 0.1670 0.5223 0.094 Uiso 0.51 1 calc PR A 2
H37F H 0.8983 0.2494 0.5515 0.094 Uiso 0.51 1 calc PR A 2
C38' C 0.7650(14) 0.1049(14) 0.5267(9) 0.066(4) Uani 0.51 1 d PD A 2
H38D H 0.7340 0.1562 0.5715 0.099 Uiso 0.51 1 calc PR A 2
H38E H 0.8043 0.0511 0.5638 0.099 Uiso 0.51 1 calc PR A 2
H38F H 0.7026 0.0773 0.4938 0.099 Uiso 0.51 1 calc PR A 2
N2 N 0.72700(14) 0.34292(13) 0.07252(12) 0.0230(3) Uani 1 1 d . . .
N3 N 0.69756(14) 0.34667(13) 0.30364(12) 0.0237(3) Uani 1 1 d . . .
Cl1 Cl 1.00646(5) 0.39354(5) 0.25047(5) 0.04213(14) Uani 1 1 d . . .
Ge1 Ge 0.777115(17) 0.276281(15) 0.200604(15) 0.02060(6) Uani 1 1 d . . .
Rh1 Rh 0.982708(13) 0.239951(12) 0.177447(12) 0.02589(6) Uani 1 1 d . . .
C39 C 0.4209(14) 0.1179(15) 0.5083(14) 0.147(5) Uani 0.53 1 d PDU B 1
H39A H 0.4740 0.1600 0.5384 0.221 Uiso 0.53 1 calc PR B 1
H39B H 0.4499 0.1042 0.4412 0.221 Uiso 0.53 1 calc PR B 1
H39C H 0.4139 0.0545 0.5465 0.221 Uiso 0.53 1 calc PR B 1
C40 C 0.3121(12) 0.1688(13) 0.5066(11) 0.135(3) Uani 0.53 1 d PDU B 1
H40A H 0.2556 0.1273 0.4787 0.162 Uiso 0.53 1 calc PR B 1
H40B H 0.3163 0.2338 0.4691 0.162 Uiso 0.53 1 calc PR B 1
O1 O 0.2847(10) 0.1834(9) 0.6122(8) 0.127(3) Uani 0.53 1 d PDU B 1
C41 C 0.1975(12) 0.2329(12) 0.6236(10) 0.126(3) Uani 0.53 1 d PDU B 1
H41A H 0.1412 0.2115 0.5791 0.151 Uiso 0.53 1 calc PR B 1
H41B H 0.2119 0.3046 0.6083 0.151 Uiso 0.53 1 calc PR B 1
C42 C 0.1552(10) 0.2203(10) 0.7204(7) 0.111(3) Uani 0.53 1 d PDU B 1
H42A H 0.2046 0.1718 0.7550 0.166 Uiso 0.53 1 calc PR B 1
H42B H 0.0778 0.1955 0.7222 0.166 Uiso 0.53 1 calc PR B 1
H42C H 0.1531 0.2848 0.7523 0.166 Uiso 0.53 1 calc PR B 1
C39' C 0.3745(16) 0.1539(16) 0.5234(14) 0.130(4) Uani 0.47 1 d PDU C 2
H39D H 0.4499 0.1801 0.5303 0.196 Uiso 0.47 1 calc PR C 2
H39E H 0.3688 0.1344 0.4558 0.196 Uiso 0.47 1 calc PR C 2
H39F H 0.3637 0.0953 0.5680 0.196 Uiso 0.47 1 calc PR C 2
C40' C 0.2964(13) 0.2228(13) 0.5449(11) 0.133(3) Uani 0.47 1 d PDU C 2
H40C H 0.2272 0.2121 0.5099 0.159 Uiso 0.47 1 calc PR C 2
H40D H 0.3243 0.2899 0.5247 0.159 Uiso 0.47 1 calc PR C 2
O1' O 0.2692(11) 0.2167(11) 0.6515(9) 0.127(3) Uani 0.47 1 d PDU C 2
C41' C 0.1700(12) 0.2786(12) 0.6508(11) 0.124(3) Uani 0.47 1 d PDU C 2
H41C H 0.1943 0.3453 0.6251 0.149 Uiso 0.47 1 calc PR C 2
H41D H 0.1233 0.2523 0.6009 0.149 Uiso 0.47 1 calc PR C 2
C42' C 0.1041(11) 0.2941(9) 0.7235(8) 0.107(3) Uani 0.47 1 d PDU C 2
H42D H 0.1326 0.2569 0.7807 0.160 Uiso 0.47 1 calc PR C 2
H42E H 0.0282 0.2718 0.7116 0.160 Uiso 0.47 1 calc PR C 2
H42F H 0.0993 0.3661 0.7357 0.160 Uiso 0.47 1 calc PR C 2

loop_
_atom_site_aniso_label
_atom_site_aniso_U_11
_atom_site_aniso_U_22
_atom_site_aniso_U_33
_atom_site_aniso_U_23
_atom_site_aniso_U_13
_atom_site_aniso_U_12
C1 0.0187(9) 0.0249(10) 0.0235(10) -0.0044(8) -0.0024(7) 0.0018(7)
C2 0.0293(10) 0.0260(10) 0.0245(10) -0.0008(8) -0.0067(8) -0.0056(8)
C3 0.0442(13) 0.0318(12) 0.0278(11) -0.0020(9) -0.0029(10) 0.0008(10)
C4 0.077(2) 0.0411(14) 0.0241(12) -0.0045(10) -0.0045(12) -0.0096(14)
C5 0.075(2) 0.0497(16) 0.0316(13) 0.0084(12) -0.0264(13) -0.0264(15)
C6 0.0423(14) 0.0478(15) 0.0478(15) 0.0128(12) -0.0246(12) -0.0137(12)
C7 0.0321(11) 0.0372(13) 0.0380(13) 0.0008(10) -0.0115(10) -0.0033(10)
N1 0.0224(8) 0.0236(8) 0.0231(8) -0.0013(7) -0.0048(6) -0.0051(7)
C8 0.0244(10) 0.0238(10) 0.0320(11) 0.0002(8) -0.0039(8) -0.0074(8)
C9 0.0680(19) 0.0328(14) 0.0655(19) -0.0135(13) 0.0152(15) -0.0151(13)
C10 0.089(2) 0.0550(18) 0.0420(15) 0.0157(13) -0.0187(15) -0.0422(17)
C11 0.0275(13) 0.0553(18) 0.111(3) 0.0212(18) -0.0051(15) -0.0129(12)
C12 0.0309(11) 0.0285(11) 0.0298(11) 0.0058(9) -0.0068(9) -0.0065(9)
C13 0.0380(13) 0.0477(15) 0.0573(17) 0.0138(13) 0.0110(12) -0.0040(12)
C14 0.0442(13) 0.0343(12) 0.0357(13) 0.0106(10) -0.0133(10) -0.0056(10)
C15 0.0668(18) 0.0350(13) 0.0442(15) 0.0098(11) -0.0214(13) -0.0242(13)
C16 0.0205(10) 0.0393(13) 0.0578(16) -0.0028(12) 0.0036(10) -0.0017(9)
C17 0.0202(11) 0.0526(16) 0.0690(19) 0.0101(14) -0.0093(11) -0.0015(11)
C18 0.0306(14) 0.0579(19) 0.115(3) 0.0308(19) -0.0182(16) 0.0017(13)
C19 0.0394(14) 0.0396(14) 0.0671(19) -0.0035(13) -0.0037(13) 0.0153(11)
C20 0.0284(11) 0.0285(11) 0.0458(14) -0.0094(10) -0.0012(10) 0.0047(9)
C21 0.0291(11) 0.0361(12) 0.0394(13) -0.0136(10) -0.0025(9) 0.0051(9)
C22 0.0426(14) 0.0672(19) 0.0417(15) -0.0107(13) 0.0066(12) 0.0054(13)
C23 0.0422(15) 0.0572(18) 0.0674(19) -0.0139(15) 0.0214(14) -0.0070(13)
C24 0.0254(10) 0.0289(11) 0.0283(11) -0.0029(9) -0.0056(8) 0.0065(8)
C25 0.0364(12) 0.0448(14) 0.0348(12) -0.0093(11) -0.0139(10) 0.0190(11)
C26 0.0269(12) 0.0656(18) 0.0480(15) 0.0089(13) -0.0008(11) 0.0065(12)
C27 0.0477(14) 0.0324(13) 0.0510(15) -0.0115(11) -0.0164(12) 0.0142(11)
C28 0.0247(10) 0.0292(11) 0.0218(10) -0.0017(8) -0.0048(8) -0.0004(8)
C29 0.0292(10) 0.0297(11) 0.0237(10) -0.0045(8) -0.0083(8) 0.0051(9)
C30 0.0311(11) 0.0386(13) 0.0294(11) -0.0062(9) -0.0050(9) -0.0004(9)
C31 0.0317(12) 0.0431(14) 0.0427(14) -0.0138(11) -0.0080(10) -0.0041(10)
C32 0.0370(12) 0.0517(15) 0.0334(12) -0.0180(11) -0.0106(10) 0.0023(11)
C33 0.0357(12) 0.0482(14) 0.0266(11) -0.0087(10) -0.0035(9) 0.0040(11)
C34 0.0309(11) 0.0352(12) 0.0283(11) -0.0042(9) -0.0054(9) 0.0004(9)
N4 0.0314(9) 0.0275(9) 0.0238(9) 0.0000(7) -0.0087(7) 0.0026(7)
C35 0.0518(14) 0.0307(12) 0.0324(12) 0.0028(10) -0.0176(11) 0.0094(11)
C36 0.049(7) 0.039(5) 0.041(5) 0.000(4) -0.015(5) 0.020(4)
C37 0.053(5) 0.042(5) 0.086(9) -0.002(5) -0.042(5) 0.006(5)
C38 0.080(6) 0.062(8) 0.027(5) 0.013(5) 0.006(5) 0.025(5)
C36' 0.054(8) 0.049(6) 0.043(6) 0.001(4) -0.014(5) 0.022(5)
C37' 0.067(6) 0.049(5) 0.077(8) -0.008(5) -0.051(6) 0.029(5)
C38' 0.119(11) 0.040(5) 0.036(5) 0.011(5) -0.007(5) 0.024(5)
N2 0.0244(8) 0.0240(8) 0.0213(8) 0.0005(7) -0.0049(6) -0.0036(7)
N3 0.0240(8) 0.0264(9) 0.0208(8) -0.0036(7) -0.0063(6) 0.0057(7)
Cl1 0.0397(3) 0.0448(3) 0.0446(3) -0.0152(3) -0.0064(2) -0.0132(3)
Ge1 0.01974(10) 0.02092(11) 0.02170(11) -0.00241(8) -0.00472(8) -0.00052(8)
Rh1 0.01935(8) 0.02922(10) 0.02975(10) -0.00282(7) -0.00520(6) -0.00126(6)
C39 0.136(10) 0.153(12) 0.148(9) 0.004(8) 0.032(8) -0.028(8)
C40 0.122(6) 0.127(8) 0.152(7) 0.024(6) 0.017(6) -0.026(6)
O1 0.113(5) 0.127(7) 0.139(6) 0.008(5) 0.013(5) -0.019(4)
C41 0.103(5) 0.149(7) 0.129(6) 0.009(5) -0.019(5) -0.026(5)
C42 0.110(6) 0.133(7) 0.089(5) 0.032(6) -0.015(5) -0.018(6)
C39' 0.133(10) 0.145(10) 0.109(7) 0.035(7) 0.012(8) -0.034(8)
C40' 0.121(5) 0.141(7) 0.134(6) 0.027(6) -0.001(5) -0.022(6)
O1' 0.098(5) 0.142(7) 0.140(6) 0.013(5) -0.002(5) -0.012(5)
C41' 0.107(6) 0.133(8) 0.136(7) -0.008(6) -0.014(5) -0.038(5)
C42' 0.143(9) 0.098(7) 0.079(6) -0.026(6) 0.010(6) -0.014(6)

loop_
_atom_type_symbol
_atom_type_description
_atom_type_scat_dispersion_real
_atom_type_scat_dispersion_imag
_atom_type_scat_source
C C 0.0033 0.0016 'International Tables Vol C Tables 4.2.6.8 and 6.1.1.4'
H H 0.0000 0.0000 'International Tables Vol C Tables 4.2.6.8 and 6.1.1.4'
N N 0.0061 0.0033 'International Tables Vol C Tables 4.2.6.8 and 6.1.1.4'
Cl Cl 0.1484 0.1585 'International Tables Vol C Tables 4.2.6.8 and 6.1.1.4'
Ge Ge 0.1547 1.8001 'International Tables Vol C Tables 4.2.6.8 and 6.1.1.4'
Rh Rh -1.1178 0.9187 'International Tables Vol C Tables 4.2.6.8 and 6.1.1.4'
O O 0.0106 0.0060 'International Tables Vol C Tables 4.2.6.8 and 6.1.1.4'

loop_
_geom_angle_atom_site_label_1
_geom_angle_atom_site_label_2
_geom_angle_atom_site_label_3
_geom_angle
N2 C1 N1 109.76(17)
N2 C1 C2 125.68(18)
N1 C1 C2 124.55(18)
C7 C2 C3 119.3(2)
C7 C2 C1 119.74(19)
C3 C2 C1 120.94(19)
C2 C3 C4 119.9(2)
C5 C4 C3 120.3(3)
C4 C5 C6 120.1(2)
C5 C6 C7 120.0(2)
C6 C7 C2 120.4(2)
C1 N1 C8 129.90(17)
C1 N1 Ge1 92.84(12)
C8 N1 Ge1 137.10(13)
N1 C8 C10 106.64(17)
N1 C8 C11 111.75(19)
C10 C8 C11 109.7(2)
N1 C8 C9 111.24(18)
C10 C8 C9 107.7(2)
C11 C8 C9 109.7(2)
N2 C12 C13 110.41(18)
N2 C12 C14 112.48(18)
C13 C12 C14 109.9(2)
N2 C12 C15 106.06(18)
C13 C12 C15 109.5(2)
C14 C12 C15 108.3(2)
C17 C16 C23 123.7(3)
C17 C16 Rh1 70.91(13)
C23 C16 Rh1 111.94(17)
C16 C17 C18 125.8(3)
C16 C17 Rh1 72.27(14)
C18 C17 Rh1 109.54(17)
C17 C18 C19 114.5(2)
C18 C19 C20 113.9(2)
C21 C20 C19 123.1(2)
C21 C20 Rh1 70.20(13)
C19 C20 Rh1 112.58(17)
C20 C21 C22 124.7(2)
C20 C21 Rh1 71.33(13)
C22 C21 Rh1 111.48(17)
C23 C22 C21 114.6(2)
C16 C23 C22 114.2(2)
N3 C24 C25 110.45(17)
N3 C24 C27 111.70(18)
C25 C24 C27 107.90(19)
N3 C24 C26 109.68(18)
C25 C24 C26 106.2(2)
C27 C24 C26 110.8(2)
N4 C28 N3 114.15(18)
N4 C28 C29 125.51(18)
N3 C28 C29 120.01(18)
C34 C29 C30 119.0(2)
C34 C29 C28 122.2(2)
C30 C29 C28 118.60(19)
C31 C30 C29 120.0(2)
C32 C31 C30 120.4(2)
C33 C32 C31 119.7(2)
C32 C33 C34 120.1(2)
C33 C34 C29 120.7(2)
C28 N4 C35 126.99(18)
N4 C35 C36' 105.7(10)
N4 C35 C38 115.1(7)
C36' C35 C38 116.4(13)
N4 C35 C37' 114.4(6)
C36' C35 C37' 111.3(9)
C38 C35 C37' 94.1(9)
N4 C35 C36 104.0(9)
C38 C35 C36 107.0(10)
C37' C35 C36 122.3(10)
N4 C35 C38' 105.7(7)
C36' C35 C38' 108.0(10)
C37' C35 C38' 111.4(8)
C36 C35 C38' 96.7(12)
N4 C35 C37 112.5(7)
C36' C35 C37 93.9(10)
C38 C35 C37 111.4(8)
C36 C35 C37 105.9(9)
C38' C35 C37 128.4(9)
C1 N2 C12 130.17(17)
C1 N2 Ge1 90.97(12)
C12 N2 Ge1 133.96(13)
C28 N3 C24 120.08(16)
C28 N3 Ge1 104.30(13)
C24 N3 Ge1 133.79(13)
N3 Ge1 N1 108.56(7)
N3 Ge1 N2 106.66(7)
N1 Ge1 N2 65.12(7)
N3 Ge1 Rh1 127.58(5)
N1 Ge1 Rh1 121.80(5)
N2 Ge1 Rh1 106.75(5)
C21 Rh1 C20 38.47(10)
C21 Rh1 C17 96.57(11)
C20 Rh1 C17 82.13(10)
C21 Rh1 C16 81.55(9)
C20 Rh1 C16 90.87(9)
C17 Rh1 C16 36.82(10)
C21 Rh1 Cl1 155.12(7)
C20 Rh1 Cl1 166.01(7)
C17 Rh1 Cl1 90.26(8)
C16 Rh1 Cl1 89.99(7)
C21 Rh1 Ge1 93.79(6)
C20 Rh1 Ge1 96.44(6)
C17 Rh1 Ge1 161.04(8)
C16 Rh1 Ge1 161.69(7)
Cl1 Rh1 Ge1 86.934(17)
C39 C40 O1 101.1(12)
C41 O1 C40 109.8(12)
O1 C41 C42 108.8(12)
C39' C40' O1' 108.2(14)
C41' O1' C40' 96.1(8)
C42' C41' O1' 124.5(14)

loop_
_geom_bond_atom_site_label_1
_geom_bond_atom_site_label_2
_geom_bond_distance
C1 N2 1.320(3)
C1 N1 1.335(3)
C1 C2 1.499(3)
C2 C7 1.386(3)
C2 C3 1.387(3)
C3 C4 1.392(3)
C4 C5 1.373(4)
C5 C6 1.380(4)
C6 C7 1.385(3)
N1 C8 1.486(2)
N1 Ge1 1.9913(16)
C8 C10 1.508(3)
C8 C11 1.511(3)
C8 C9 1.525(3)
C12 N2 1.488(3)
C12 C13 1.522(3)
C12 C14 1.527(3)
C12 C15 1.532(3)
C16 C17 1.376(4)
C16 C23 1.497(4)
C16 Rh1 2.188(2)
C17 C18 1.490(4)
C17 Rh1 2.171(2)
C18 C19 1.522(4)
C19 C20 1.523(3)
C20 C21 1.394(4)
C20 Rh1 2.123(2)
C21 C22 1.512(3)
C21 Rh1 2.108(2)
C22 C23 1.510(4)
C24 N3 1.502(3)
C24 C25 1.521(3)
C24 C27 1.526(3)
C24 C26 1.530(3)
C28 N4 1.279(3)
C28 N3 1.397(3)
C28 C29 1.509(3)
C29 C34 1.391(3)
C29 C30 1.392(3)
C30 C31 1.387(3)
C31 C32 1.385(4)
C32 C33 1.381(4)
C33 C34 1.381(3)
N4 C35 1.491(3)
C35 C36' 1.510(10)
C35 C38 1.517(9)
C35 C37' 1.521(10)
C35 C36 1.530(10)
C35 C38' 1.545(10)
C35 C37 1.554(9)
N2 Ge1 2.0434(16)
N3 Ge1 1.8976(16)
Cl1 Rh1 2.3547(6)
Ge1 Rh1 2.4454(3)
C39 C40 1.423(17)
C40 O1 1.479(15)
O1 C41 1.199(13)
C41 C42 1.390(13)
C39' C40' 1.297(17)
C40' O1' 1.473(15)
O1' C41' 1.398(14)
C41' C42' 1.238(12)
